data_4308533
loop_
_publ_author_name
'Flavia Artizzu'
'Paola Deplano'
'Luciano Marchi\`o'
'Maria Laura Mercuri'
'Luca Pilia'
'Angela Serpe'
'Francesco Quochi'
'Riccardo Orr\`u'
'Fabrizio Cordella'
'Francesco Meinardi'
'Riccardo Tubino'
'Andrea Mura'
'Giovanni Bongiovanni'

_publ_section_title
;
Structure and Emission Properties of Er3Q9 (Q = 8-Quinolinolate)
;
_journal_name_full 'Inorganic Chemistry'
_journal_page_first 840
_journal_page_last 842
_journal_paper_doi 10.1021/ic0483895
_journal_volume 44
_journal_year 2005
_chemical_formula_moiety 'C81 H54 Er3 N9 O9, C2 H3 N'
_chemical_formula_sum 'C83 H57 Er3 N10 O9'
_chemical_formula_weight 1840.17
_chemical_name_systematic
;
 ?
;
_space_group_IT_number 2
_symmetry_cell_setting triclinic
_symmetry_space_group_name_Hall '-P 1'
_symmetry_space_group_name_H-M 'P -1'
_atom_sites_solution_hydrogens geom
_atom_sites_solution_primary direct
_atom_sites_solution_secondary difmap
_audit_creation_method SHELXL-97
_cell_angle_alpha 83.488(1)
_cell_angle_beta 79.302(1)
_cell_angle_gamma 83.831(1)
_cell_formula_units_Z 2
_cell_length_a 12.352(1)
_cell_length_b 16.775(1)
_cell_length_c 18.199(1)
_cell_measurement_reflns_used 10986
_cell_measurement_temperature 293(2)
_cell_measurement_theta_max 27.03
_cell_measurement_theta_min 1.23
_cell_volume 3667.0(4)
_computing_cell_refinement Saint
_computing_data_collection Smart
_computing_data_reduction Saint
_computing_molecular_graphics 'Ortep3 for windows'
_computing_structure_refinement 'SHELXL-97 (Sheldrick, 1997)'
_computing_structure_solution SIR97
_diffrn_ambient_temperature 293(2)
_diffrn_measured_fraction_theta_full 0.969
_diffrn_measured_fraction_theta_max 0.969
_diffrn_measurement_device_type 'Bruker Smart 1000 CCD area detector'
_diffrn_measurement_method 'Theta & omega scan'
_diffrn_radiation_monochromator graphite
_diffrn_radiation_source 'fine-focus sealed tube'
_diffrn_radiation_type MoK\a
_diffrn_radiation_wavelength 0.71073
_diffrn_reflns_av_R_equivalents 0.0374
_diffrn_reflns_av_sigmaI/netI 0.0987
_diffrn_reflns_limit_h_max 14
_diffrn_reflns_limit_h_min -15
_diffrn_reflns_limit_k_max 21
_diffrn_reflns_limit_k_min -21
_diffrn_reflns_limit_l_max 23
_diffrn_reflns_limit_l_min -23
_diffrn_reflns_number 31568
_diffrn_reflns_theta_full 27.03
_diffrn_reflns_theta_max 27.03
_diffrn_reflns_theta_min 1.23
_diffrn_standards_decay_% 0
_exptl_absorpt_coefficient_mu 3.468
_exptl_absorpt_correction_T_max 1.000
_exptl_absorpt_correction_T_min 0.881
_exptl_absorpt_correction_type empirical
_exptl_absorpt_process_details SADABS
_exptl_crystal_colour yellow
_exptl_crystal_density_diffrn 1.667
_exptl_crystal_density_method 'not measured'
_exptl_crystal_description block
_exptl_crystal_F_000 1802
_exptl_crystal_size_max 0.15
_exptl_crystal_size_mid 0.10
_exptl_crystal_size_min 0.10
_refine_diff_density_max 1.838
_refine_diff_density_min -1.286
_refine_diff_density_rms 0.103
_refine_ls_extinction_method none
_refine_ls_goodness_of_fit_ref 0.926
_refine_ls_hydrogen_treatment mixed
_refine_ls_matrix_type full
_refine_ls_number_parameters 919
_refine_ls_number_reflns 15582
_refine_ls_number_restraints 0
_refine_ls_restrained_S_all 0.926
_refine_ls_R_factor_all 0.0841
_refine_ls_R_factor_gt 0.0390
_refine_ls_shift/su_max 0.002
_refine_ls_shift/su_mean 0.000
_refine_ls_structure_factor_coef Fsqd
_refine_ls_weighting_details 'calc w=1/[\s^2^(Fo^2^)+(0.0010P)^2^+0.0000P] where P=(Fo^2^+2Fc^2^)/3'
_refine_ls_weighting_scheme calc
_refine_ls_wR_factor_gt 0.0487
_refine_ls_wR_factor_ref 0.0520
_reflns_number_gt 8765
_reflns_number_total 15582
_reflns_threshold_expression >2sigma(I)
_cod_data_source_file ic0483895si20050105_094526.cif
_cod_data_source_block Er3(8-quinolinolate)9.CH3CN
_cod_depositor_comments
;
The following automatic conversions were performed:
'_symmetry_cell_setting' value 'Triclinic' changed to 'triclinic'
according to '/home/saulius/struct/CIF-dictionaries/cif_core.dic'
dictionary named 'cif_core.dic' version 2.4.1 from 2010-06-29.

Automatic conversion script
Id: cif_fix_enum 1527 2010-12-29 10:47:43Z saulius 
;
_cod_database_code 4308533

loop_
_symmetry_equiv_pos_as_xyz
'x, y, z'
'-x, -y, -z'

loop_
_atom_site_label
_atom_site_type_symbol
_atom_site_fract_x
_atom_site_fract_y
_atom_site_fract_z
_atom_site_U_iso_or_equiv
_atom_site_adp_type
_atom_site_occupancy
_atom_site_symmetry_multiplicity
_atom_site_calc_flag
_atom_site_refinement_flags
_atom_site_disorder_assembly
_atom_site_disorder_group
C21 C 0.6420(6) 0.0593(4) 0.2302(3) 0.0656(19) Uani 1 1 d . . .
H21 H 0.6294 0.1149 0.2308 0.079 Uiso 1 1 calc R . .
C22 C 0.3263(5) 0.0224(3) 0.4709(3) 0.0570(17) Uani 1 1 d . . .
H22 H 0.2791 -0.0149 0.4646 0.068 Uiso 1 1 calc R . .
C23 C 0.1508(6) -0.0564(4) 0.3590(4) 0.098(3) Uani 1 1 d . . .
H23 H 0.2092 -0.0962 0.3593 0.117 Uiso 1 1 calc R . .
C24 C 0.2691(6) -0.0530(4) 0.1602(4) 0.098(3) Uani 1 1 d . . .
H24 H 0.2464 -0.0829 0.2057 0.117 Uiso 1 1 calc R . .
C25 C 0.6095(5) 0.5207(3) 0.2848(3) 0.0532(17) Uani 1 1 d . . .
H25 H 0.5660 0.5606 0.3110 0.064 Uiso 1 1 calc R . .
C26 C 0.4626(5) 0.4155(3) 0.4574(3) 0.0562(17) Uani 1 1 d . . .
H26 H 0.5095 0.4537 0.4327 0.067 Uiso 1 1 calc R . .
C27 C 0.4276(7) 0.3820(5) 0.0503(4) 0.101(3) Uani 1 1 d . . .
H27 H 0.4810 0.3929 0.0769 0.121 Uiso 1 1 calc R . .
C28 C 0.3692(5) 0.6179(4) 0.1744(4) 0.073(2) Uani 1 1 d . . .
H28 H 0.4211 0.6286 0.2022 0.088 Uiso 1 1 calc R . .
C29 C 0.0757(6) 0.4678(4) 0.3614(3) 0.0602(18) Uani 1 1 d . . .
H29 H 0.0745 0.4207 0.3393 0.072 Uiso 1 1 calc R . .
C31 C 0.7520(6) 0.0248(5) 0.2073(4) 0.089(2) Uani 1 1 d . . .
H31 H 0.8107 0.0569 0.1934 0.107 Uiso 1 1 calc R . .
C32 C 0.3506(5) 0.0247(4) 0.5419(3) 0.066(2) Uani 1 1 d . . .
H32 H 0.3169 -0.0077 0.5828 0.079 Uiso 1 1 calc R . .
C33 C 0.0433(7) -0.0762(5) 0.3870(6) 0.169(5) Uani 1 1 d . . .
H33 H 0.0316 -0.1291 0.4056 0.202 Uiso 1 1 calc R . .
C34 C 0.2540(7) -0.0824(5) 0.0933(5) 0.114(3) Uani 1 1 d . . .
H34 H 0.2189 -0.1290 0.0945 0.136 Uiso 1 1 calc R . .
C35 C 0.7239(5) 0.5249(4) 0.2717(3) 0.0625(19) Uani 1 1 d . . .
H35 H 0.7545 0.5656 0.2894 0.075 Uiso 1 1 calc R . .
C36 C 0.4667(6) 0.3921(4) 0.5332(4) 0.076(2) Uani 1 1 d . . .
H36 H 0.5163 0.4123 0.5575 0.091 Uiso 1 1 calc R . .
C37 C 0.4330(8) 0.4208(5) -0.0256(4) 0.114(3) Uani 1 1 d . . .
H37 H 0.4877 0.4549 -0.0464 0.136 Uiso 1 1 calc R . .
C38 C 0.3419(7) 0.6776(4) 0.1196(4) 0.100(3) Uani 1 1 d . . .
H38 H 0.3779 0.7246 0.1089 0.120 Uiso 1 1 calc R . .
C39 C -0.0261(5) 0.5043(4) 0.3978(3) 0.069(2) Uani 1 1 d . . .
H39 H -0.0923 0.4819 0.3996 0.083 Uiso 1 1 calc R . .
C41 C 0.7684(6) -0.0573(5) 0.2065(4) 0.094(3) Uani 1 1 d . . .
H41 H 0.8398 -0.0815 0.1938 0.112 Uiso 1 1 calc R . .
C42 C 0.4246(5) 0.0756(4) 0.5503(3) 0.067(2) Uani 1 1 d . . .
H42 H 0.4439 0.0759 0.5973 0.080 Uiso 1 1 calc R . .
C43 C -0.0463(7) -0.0193(5) 0.3878(6) 0.186(5) Uani 1 1 d . . .
H43 H -0.1179 -0.0328 0.4069 0.223 Uiso 1 1 calc R . .
C44 C 0.2933(7) -0.0394(5) 0.0259(5) 0.109(3) Uani 1 1 d . . .
H44 H 0.2842 -0.0567 -0.0191 0.130 Uiso 1 1 calc R . .
C45 C 0.7892(5) 0.4682(4) 0.2326(3) 0.066(2) Uani 1 1 d . . .
H45 H 0.8656 0.4696 0.2230 0.080 Uiso 1 1 calc R . .
C46 C 0.3944(6) 0.3383(4) 0.5700(3) 0.070(2) Uani 1 1 d . . .
H46 H 0.3920 0.3233 0.6210 0.084 Uiso 1 1 calc R . .
C47 C 0.3538(9) 0.4055(6) -0.0665(5) 0.117(4) Uani 1 1 d . . .
H47 H 0.3564 0.4281 -0.1158 0.141 Uiso 1 1 calc R . .
C48 C 0.2600(7) 0.6645(5) 0.0818(4) 0.102(3) Uani 1 1 d . . .
H48 H 0.2382 0.7039 0.0459 0.122 Uiso 1 1 calc R . .
C49 C -0.0234(6) 0.5725(4) 0.4298(4) 0.076(2) Uani 1 1 d . . .
H49 H -0.0892 0.5973 0.4540 0.091 Uiso 1 1 calc R . .
C51 C 0.6921(7) -0.1892(5) 0.2195(4) 0.087(3) Uani 1 1 d . . .
H51 H 0.7610 -0.2164 0.2047 0.104 Uiso 1 1 calc R . .
C52 C 0.5537(5) 0.1794(4) 0.4943(3) 0.0575(18) Uani 1 1 d . . .
H52 H 0.5777 0.1821 0.5394 0.069 Uiso 1 1 calc R . .
C53 C -0.1082(6) 0.1228(5) 0.3575(5) 0.132(4) Uani 1 1 d . . .
H53 H -0.1812 0.1131 0.3771 0.159 Uiso 1 1 calc R . .
C54 C 0.3941(7) 0.0719(5) -0.0415(4) 0.093(3) Uani 1 1 d . . .
H54 H 0.3897 0.0549 -0.0877 0.112 Uiso 1 1 calc R . .
C55 C 0.8016(5) 0.3443(4) 0.1656(4) 0.074(2) Uani 1 1 d . . .
H55 H 0.8784 0.3419 0.1545 0.089 Uiso 1 1 calc R . .
C56 C 0.2503(6) 0.2490(4) 0.5646(3) 0.072(2) Uani 1 1 d . . .
H56 H 0.2425 0.2331 0.6158 0.086 Uiso 1 1 calc R . .
C57 C 0.1958(9) 0.3411(6) -0.0727(5) 0.122(4) Uani 1 1 d . . .
H57 H 0.1938 0.3620 -0.1220 0.147 Uiso 1 1 calc R . .
C58 C 0.1220(7) 0.5756(4) 0.0633(4) 0.084(2) Uani 1 1 d . . .
H58 H 0.0975 0.6121 0.0261 0.101 Uiso 1 1 calc R . .
C59 C 0.0836(6) 0.6778(4) 0.4603(4) 0.079(2) Uani 1 1 d . . .
H59 H 0.0213 0.7039 0.4876 0.094 Uiso 1 1 calc R . .
C61 C 0.6018(7) -0.2292(4) 0.2368(4) 0.080(3) Uani 1 1 d . . .
H61 H 0.6083 -0.2837 0.2301 0.095 Uiso 1 1 calc R . .
C62 C 0.5958(5) 0.2249(3) 0.4313(3) 0.0566(17) Uani 1 1 d . . .
H62 H 0.6511 0.2576 0.4336 0.068 Uiso 1 1 calc R . .
C63 C -0.0826(6) 0.1983(5) 0.3281(4) 0.105(3) Uani 1 1 d . . .
H63 H -0.1390 0.2393 0.3252 0.126 Uiso 1 1 calc R . .
C64 C 0.4464(6) 0.1373(4) -0.0382(3) 0.078(2) Uani 1 1 d . . .
H64 H 0.4797 0.1648 -0.0824 0.093 Uiso 1 1 calc R . .
C65 C 0.7469(6) 0.2883(4) 0.1428(3) 0.068(2) Uani 1 1 d . . .
H65 H 0.7874 0.2483 0.1152 0.081 Uiso 1 1 calc R . .
C66 C 0.1894(5) 0.2167(4) 0.5228(3) 0.065(2) Uani 1 1 d . . .
H66 H 0.1427 0.1776 0.5454 0.078 Uiso 1 1 calc R . .
C67 C 0.1151(8) 0.2873(6) -0.0301(6) 0.128(4) Uani 1 1 d . . .
H67 H 0.0630 0.2725 -0.0558 0.154 Uiso 1 1 calc R . .
C68 C 0.0740(6) 0.5065(5) 0.0850(4) 0.080(2) Uani 1 1 d . . .
H68 H 0.0139 0.4972 0.0640 0.095 Uiso 1 1 calc R . .
C69 C 0.1827(6) 0.7074(4) 0.4515(4) 0.077(2) Uani 1 1 d . . .
H69 H 0.1866 0.7550 0.4722 0.092 Uiso 1 1 calc R . .
C71 C 0.4966(6) -0.1918(4) 0.2650(3) 0.0659(19) Uani 1 1 d . . .
H71 H 0.4367 -0.2228 0.2789 0.079 Uiso 1 1 calc R . .
C72 C 0.5599(5) 0.2250(3) 0.3637(3) 0.0478(16) Uani 1 1 d . . .
H72 H 0.5916 0.2574 0.3221 0.057 Uiso 1 1 calc R . .
C73 C 0.0285(6) 0.2152(4) 0.3017(4) 0.075(2) Uani 1 1 d . . .
H73 H 0.0445 0.2674 0.2833 0.090 Uiso 1 1 calc R . .
C74 C 0.4518(5) 0.1646(3) 0.0305(3) 0.0606(18) Uani 1 1 d . . .
H74 H 0.4879 0.2104 0.0309 0.073 Uiso 1 1 calc R . .
C75 C 0.6327(5) 0.2885(3) 0.1594(3) 0.0512(16) Uani 1 1 d . . .
H75 H 0.5990 0.2489 0.1423 0.061 Uiso 1 1 calc R . .
C76 C 0.1957(4) 0.2414(3) 0.4449(3) 0.0524(16) Uani 1 1 d . . .
H76 H 0.1521 0.2191 0.4175 0.063 Uiso 1 1 calc R . .
C77 C 0.1086(7) 0.2574(6) 0.0414(5) 0.142(4) Uani 1 1 d . . .
H77 H 0.0521 0.2262 0.0652 0.171 Uiso 1 1 calc R . .
C78 C 0.1110(5) 0.4483(4) 0.1379(3) 0.0596(18) Uani 1 1 d . . .
H78 H 0.0755 0.4013 0.1513 0.072 Uiso 1 1 calc R . .
C79 C 0.2800(5) 0.6702(4) 0.4128(3) 0.0612(18) Uani 1 1 d . . .
H79 H 0.3463 0.6935 0.4078 0.073 Uiso 1 1 calc R . .
C81 C 0.4812(6) -0.1096(4) 0.2723(3) 0.0538(18) Uani 1 1 d . . .
C82 C 0.4775(5) 0.1775(3) 0.3566(3) 0.0409(15) Uani 1 1 d . . .
C83 C 0.1125(5) 0.1552(4) 0.3032(3) 0.0553(17) Uani 1 1 d . . .
C84 C 0.4056(5) 0.1261(3) 0.0968(3) 0.0500(16) Uani 1 1 d . . .
C85 C 0.5670(5) 0.3464(3) 0.2009(3) 0.0384(14) Uani 1 1 d . . .
C86 C 0.2653(5) 0.2978(3) 0.4099(3) 0.0425(15) Uani 1 1 d . . .
C87 C 0.1948(7) 0.2759(5) 0.0813(5) 0.078(2) Uani 1 1 d . . .
C88 C 0.2000(5) 0.4597(3) 0.1708(3) 0.0431(15) Uani 1 1 d . . .
C89 C 0.2780(5) 0.5981(3) 0.3817(3) 0.0470(16) Uani 1 1 d . . .
C92 C 0.4377(5) 0.1244(3) 0.4203(3) 0.0430(15) Uani 1 1 d . . .
C91 C 0.5768(6) -0.0662(4) 0.2479(3) 0.0495(17) Uani 1 1 d . . .
C93 C 0.0856(6) 0.0753(4) 0.3319(4) 0.071(2) Uani 1 1 d . . .
C94 C 0.3545(5) 0.0556(4) 0.0938(3) 0.0588(18) Uani 1 1 d . . .
C95 C 0.6247(5) 0.4076(3) 0.2230(3) 0.0416(15) Uani 1 1 d . . .
C96 C 0.3313(5) 0.3316(3) 0.4539(3) 0.0416(15) Uani 1 1 d . . .
C97 C 0.2749(7) 0.3221(4) 0.0425(4) 0.069(2) Uani 1 1 d . . .
C98 C 0.2465(5) 0.5336(4) 0.1519(3) 0.0476(16) Uani 1 1 d . . .
C99 C 0.1717(5) 0.5668(4) 0.3904(3) 0.0483(16) Uani 1 1 d . . .
C101 C 0.6817(7) -0.1042(5) 0.2239(3) 0.068(2) Uani 1 1 d . . .
C102 C 0.4733(5) 0.1281(3) 0.4900(3) 0.0516(17) Uani 1 1 d . . .
C103 C -0.0247(7) 0.0608(5) 0.3582(5) 0.118(3) Uani 1 1 d . . .
C104 C 0.3466(6) 0.0300(4) 0.0252(4) 0.076(2) Uani 1 1 d . . .
C105 C 0.7404(5) 0.4069(4) 0.2066(3) 0.0538(17) Uani 1 1 d . . .
C106 C 0.3251(6) 0.3062(3) 0.5320(3) 0.0563(18) Uani 1 1 d . . .
C107 C 0.2738(10) 0.3579(6) -0.0343(5) 0.112(4) Uani 1 1 d . . .
C108 C 0.2088(6) 0.5924(4) 0.0970(4) 0.068(2) Uani 1 1 d . . .
C109 C 0.0750(6) 0.6068(4) 0.4277(3) 0.0590(18) Uani 1 1 d . . .
N11 N 0.5582(4) 0.0155(3) 0.2505(2) 0.0532(14) Uani 1 1 d . . .
N12 N 0.3671(4) 0.0708(3) 0.4107(2) 0.0479(13) Uani 1 1 d . . .
N13 N 0.1715(4) 0.0179(3) 0.3320(3) 0.0659(16) Uani 1 1 d . . .
N14 N 0.3139(4) 0.0147(3) 0.1611(3) 0.0621(15) Uani 1 1 d . . .
N15 N 0.5582(4) 0.4655(3) 0.2633(2) 0.0460(13) Uani 1 1 d . . .
N16 N 0.3974(4) 0.3875(3) 0.4178(2) 0.0471(13) Uani 1 1 d . . .
N17 N 0.3573(5) 0.3350(3) 0.0835(3) 0.0683(18) Uani 1 1 d . . .
N18 N 0.3276(4) 0.5477(3) 0.1903(2) 0.0530(13) Uani 1 1 d . . .
N19 N 0.1729(4) 0.4972(3) 0.3572(2) 0.0523(13) Uani 1 1 d . . .
O1 O 0.3880(3) -0.0712(2) 0.3000(2) 0.0597(12) Uani 1 1 d . . .
O2 O 0.4364(3) 0.17687(19) 0.29357(18) 0.0441(10) Uani 1 1 d . . .
O3 O 0.2177(3) 0.1663(2) 0.28143(19) 0.0491(10) Uani 1 1 d . . .
O4 O 0.4065(3) 0.15163(19) 0.16529(18) 0.0463(10) Uani 1 1 d . . .
O5 O 0.4602(3) 0.3493(2) 0.22047(17) 0.0423(10) Uani 1 1 d . . .
O6 O 0.2782(3) 0.32238(19) 0.33702(18) 0.0451(10) Uani 1 1 d . . .
O7 O 0.1921(4) 0.2506(3) 0.1492(3) 0.0860(16) Uani 1 1 d . . .
O8 O 0.2410(3) 0.4055(2) 0.21997(18) 0.0459(10) Uani 1 1 d . . .
O9 O 0.3668(3) 0.5584(2) 0.34710(19) 0.0484(10) Uani 1 1 d . . .
Er1 Er 0.35826(2) 0.063796(15) 0.275047(14) 0.04627(8) Uani 1 1 d . . .
Er2 Er 0.32056(2) 0.268666(15) 0.216786(14) 0.04345(8) Uani 1 1 d . . .
Er3 Er 0.35527(2) 0.443554(15) 0.294329(13) 0.03978(8) Uani 1 1 d . . .

loop_
_atom_site_aniso_label
_atom_site_aniso_U_11
_atom_site_aniso_U_22
_atom_site_aniso_U_33
_atom_site_aniso_U_23
_atom_site_aniso_U_13
_atom_site_aniso_U_12
C21 0.072(6) 0.053(4) 0.067(5) -0.008(4) 0.000(4) -0.003(4)
C22 0.062(5) 0.043(4) 0.057(4) -0.001(3) 0.002(4) 0.006(3)
C23 0.060(6) 0.053(5) 0.163(7) 0.015(5) 0.015(5) -0.013(4)
C24 0.113(7) 0.080(6) 0.112(7) 0.000(5) -0.039(6) -0.043(5)
C25 0.058(5) 0.056(4) 0.043(4) -0.008(3) 0.001(4) -0.009(4)
C26 0.070(5) 0.042(4) 0.065(4) -0.007(3) -0.032(4) -0.002(3)
C27 0.144(9) 0.098(7) 0.058(5) -0.024(5) -0.028(5) 0.033(6)
C28 0.076(5) 0.067(5) 0.084(5) 0.013(4) -0.035(4) -0.025(4)
C29 0.060(5) 0.061(5) 0.059(4) -0.012(3) -0.005(4) -0.008(4)
C31 0.057(6) 0.106(7) 0.096(6) -0.008(5) 0.003(5) -0.007(5)
C32 0.066(5) 0.065(5) 0.048(4) 0.012(4) 0.013(4) 0.014(4)
C33 0.079(7) 0.063(6) 0.336(14) 0.034(8) 0.012(9) -0.023(5)
C34 0.154(9) 0.082(6) 0.131(8) -0.018(6) -0.065(7) -0.046(6)
C35 0.051(5) 0.081(5) 0.063(5) -0.010(4) -0.013(4) -0.026(4)
C36 0.123(7) 0.048(4) 0.067(5) -0.007(4) -0.050(5) 0.006(4)
C37 0.171(10) 0.111(7) 0.043(5) 0.013(5) -0.001(6) 0.006(7)
C38 0.117(8) 0.069(5) 0.112(7) 0.038(5) -0.032(6) -0.022(5)
C39 0.042(5) 0.089(6) 0.075(5) -0.011(4) -0.006(4) -0.006(4)
C41 0.067(6) 0.104(7) 0.100(6) -0.018(6) -0.011(5) 0.038(6)
C42 0.069(6) 0.073(5) 0.049(4) -0.005(4) -0.004(4) 0.025(4)
C43 0.064(7) 0.083(7) 0.365(15) 0.050(9) 0.037(8) -0.008(6)
C44 0.151(9) 0.105(7) 0.092(6) -0.028(6) -0.068(6) -0.010(6)
C45 0.037(4) 0.097(6) 0.068(5) -0.010(4) -0.006(4) -0.018(4)
C46 0.117(7) 0.058(5) 0.041(4) -0.009(3) -0.034(4) 0.010(4)
C47 0.156(11) 0.122(9) 0.056(6) 0.009(6) -0.005(6) 0.024(7)
C48 0.130(8) 0.074(6) 0.099(6) 0.032(5) -0.052(6) 0.010(6)
C49 0.053(5) 0.075(6) 0.089(6) -0.009(4) 0.003(4) 0.017(4)
C51 0.120(8) 0.072(6) 0.056(5) -0.013(4) -0.003(5) 0.034(5)
C52 0.071(5) 0.055(4) 0.055(4) -0.021(3) -0.028(4) 0.004(4)
C53 0.057(6) 0.091(7) 0.230(11) 0.024(7) 0.008(6) -0.017(5)
C54 0.141(8) 0.097(7) 0.050(5) -0.019(5) -0.035(5) 0.001(6)
C55 0.048(5) 0.087(6) 0.080(5) -0.007(4) -0.002(4) 0.006(4)
C56 0.097(6) 0.061(5) 0.048(4) -0.002(4) -0.002(4) 0.012(4)
C57 0.146(11) 0.168(11) 0.065(6) -0.050(6) -0.077(7) 0.074(8)
C58 0.101(7) 0.078(6) 0.071(5) 0.000(5) -0.035(5) 0.020(5)
C59 0.061(6) 0.075(6) 0.093(6) -0.027(4) 0.001(5) 0.020(5)
C61 0.119(8) 0.051(5) 0.061(5) -0.008(4) -0.013(5) 0.027(5)
C62 0.071(5) 0.044(4) 0.060(4) -0.011(3) -0.022(4) -0.005(3)
C63 0.047(6) 0.087(6) 0.169(8) -0.001(6) -0.003(5) 0.007(5)
C64 0.116(7) 0.069(5) 0.044(4) -0.006(4) -0.006(4) -0.002(5)
C65 0.063(6) 0.063(5) 0.070(5) -0.016(4) 0.004(4) 0.012(4)
C66 0.056(5) 0.056(4) 0.062(5) 0.014(4) 0.021(4) 0.011(4)
C67 0.120(10) 0.170(11) 0.101(8) -0.070(8) -0.029(7) 0.039(7)
C68 0.069(6) 0.099(6) 0.079(5) -0.022(5) -0.041(5) 0.017(5)
C69 0.082(6) 0.057(5) 0.095(6) -0.037(4) -0.021(5) 0.021(5)
C71 0.095(6) 0.044(4) 0.056(4) 0.003(3) -0.016(4) 0.000(4)
C72 0.057(5) 0.046(4) 0.042(4) -0.002(3) -0.014(3) -0.007(3)
C73 0.051(5) 0.060(5) 0.109(6) 0.002(4) -0.007(5) -0.013(4)
C74 0.085(5) 0.051(4) 0.044(4) -0.004(3) -0.008(4) -0.003(4)
C75 0.052(5) 0.051(4) 0.049(4) -0.005(3) -0.006(3) 0.002(3)
C76 0.042(4) 0.054(4) 0.054(4) 0.001(3) 0.001(3) 0.008(3)
C77 0.112(8) 0.220(11) 0.111(8) -0.090(8) -0.075(7) 0.083(7)
C78 0.060(5) 0.063(4) 0.058(4) -0.017(3) -0.024(4) 0.018(4)
C79 0.071(5) 0.049(4) 0.068(4) -0.022(3) -0.013(4) -0.004(4)
C81 0.080(6) 0.048(4) 0.031(3) 0.004(3) -0.017(4) 0.010(4)
C82 0.049(4) 0.035(3) 0.039(3) -0.002(3) -0.016(3) 0.009(3)
C83 0.036(4) 0.055(4) 0.074(5) -0.001(4) -0.013(4) 0.000(4)
C84 0.065(5) 0.044(4) 0.040(4) -0.004(3) -0.012(3) 0.008(3)
C85 0.043(4) 0.038(3) 0.032(3) 0.001(3) -0.009(3) 0.006(3)
C86 0.046(4) 0.037(3) 0.038(3) -0.003(3) 0.000(3) 0.011(3)
C87 0.074(6) 0.079(6) 0.088(6) -0.033(5) -0.029(6) 0.009(5)
C88 0.043(4) 0.054(4) 0.034(3) -0.008(3) -0.016(3) 0.006(3)
C89 0.047(5) 0.039(4) 0.056(4) 0.000(3) -0.019(4) 0.003(3)
C92 0.046(4) 0.042(4) 0.037(3) -0.001(3) -0.005(3) 0.007(3)
C91 0.064(5) 0.053(4) 0.027(3) -0.004(3) -0.011(3) 0.021(4)
C93 0.037(5) 0.066(5) 0.106(6) 0.016(4) -0.012(4) -0.010(4)
C94 0.083(5) 0.052(4) 0.049(4) -0.006(3) -0.024(4) -0.014(4)
C95 0.042(4) 0.043(4) 0.038(3) 0.004(3) -0.009(3) -0.002(3)
C96 0.049(4) 0.037(3) 0.039(3) -0.014(3) -0.007(3) 0.006(3)
C97 0.103(7) 0.064(5) 0.043(4) -0.023(4) -0.034(5) 0.041(5)
C98 0.048(4) 0.051(4) 0.039(4) 0.003(3) -0.004(3) 0.003(3)
C99 0.049(5) 0.046(4) 0.044(4) 0.002(3) -0.004(3) 0.007(4)
C101 0.082(6) 0.068(5) 0.049(4) -0.004(4) -0.004(4) 0.006(5)
C102 0.064(5) 0.049(4) 0.031(3) 0.001(3) 0.001(3) 0.022(3)
C103 0.055(6) 0.051(5) 0.229(10) 0.024(6) -0.001(6) 0.002(5)
C104 0.097(6) 0.057(5) 0.085(6) -0.018(4) -0.041(5) -0.009(4)
C105 0.046(5) 0.062(5) 0.051(4) -0.008(3) -0.003(4) -0.003(4)
C106 0.083(5) 0.042(4) 0.038(4) 0.001(3) -0.005(4) 0.009(4)
C107 0.147(11) 0.104(8) 0.059(6) -0.006(5) 0.006(7) 0.057(7)
C108 0.081(6) 0.054(5) 0.066(5) 0.006(4) -0.028(4) 0.016(4)
C109 0.046(5) 0.062(5) 0.065(5) -0.008(4) -0.002(4) 0.003(4)
N11 0.065(4) 0.051(3) 0.042(3) 0.002(3) -0.011(3) -0.004(3)
N12 0.052(4) 0.038(3) 0.045(3) 0.010(2) -0.001(3) 0.004(3)
N13 0.061(4) 0.039(3) 0.094(4) 0.013(3) -0.013(3) -0.009(3)
N14 0.071(4) 0.050(3) 0.073(4) -0.008(3) -0.023(3) -0.017(3)
N15 0.061(4) 0.042(3) 0.038(3) -0.002(2) -0.017(3) -0.006(3)
N16 0.054(4) 0.041(3) 0.050(3) -0.006(2) -0.015(3) -0.007(3)
N17 0.084(5) 0.040(3) 0.069(4) -0.001(3) 0.021(4) -0.018(3)
N18 0.057(4) 0.045(3) 0.058(3) 0.000(3) -0.013(3) -0.006(3)
N19 0.057(4) 0.053(3) 0.050(3) -0.003(3) -0.015(3) -0.010(3)
O1 0.067(3) 0.039(3) 0.067(3) -0.001(2) -0.002(2) 0.003(2)
O2 0.056(3) 0.039(2) 0.038(2) -0.0023(18) -0.011(2) -0.0051(19)
O3 0.044(3) 0.045(2) 0.059(3) -0.0017(19) -0.011(2) -0.009(2)
O4 0.060(3) 0.040(2) 0.039(2) -0.0036(18) -0.012(2) -0.004(2)
O5 0.030(2) 0.051(2) 0.043(2) -0.0061(18) -0.003(2) 0.005(2)
O6 0.056(3) 0.045(2) 0.033(2) 0.0002(18) -0.0042(19) -0.0079(19)
O7 0.094(4) 0.068(3) 0.096(4) 0.011(3) -0.032(3) -0.002(3)
O8 0.048(3) 0.042(2) 0.048(2) -0.0003(19) -0.015(2) -0.0017(19)
O9 0.048(3) 0.043(2) 0.054(2) -0.0127(19) -0.004(2) -0.005(2)
Er1 0.0531(2) 0.03749(16) 0.04621(17) 0.00043(13) -0.00659(15) -0.00319(14)
Er2 0.0559(2) 0.03790(16) 0.03836(15) -0.00009(12) -0.01333(14) -0.00738(14)
Er3 0.04337(19) 0.03861(16) 0.03771(15) -0.00329(12) -0.00871(14) -0.00278(13)

loop_
_atom_type_symbol
_atom_type_description
_atom_type_scat_dispersion_real
_atom_type_scat_dispersion_imag
_atom_type_scat_source
C C 0.0033 0.0016 'International Tables Vol C Tables 4.2.6.8 and 6.1.1.4'
H H 0.0000 0.0000 'International Tables Vol C Tables 4.2.6.8 and 6.1.1.4'
N N 0.0061 0.0033 'International Tables Vol C Tables 4.2.6.8 and 6.1.1.4'
O O 0.0106 0.0060 'International Tables Vol C Tables 4.2.6.8 and 6.1.1.4'
Er Er -0.2586 4.9576 'International Tables Vol C Tables 4.2.6.8 and 6.1.1.4'

loop_
_geom_angle_atom_site_label_1
_geom_angle_atom_site_label_2
_geom_angle_atom_site_label_3
_geom_angle
_geom_angle_site_symmetry_1
_geom_angle_site_symmetry_3
_geom_angle_publ_flag
N11 C21 C31 122.3(6) . . ?
N12 C22 C32 123.8(6) . . ?
N13 C23 C33 121.4(7) . . ?
N14 C24 C34 123.1(7) . . ?
N15 C25 C35 125.7(6) . . ?
N16 C26 C36 125.3(6) . . ?
N17 C27 C37 125.9(8) . . ?
N18 C28 C38 125.5(6) . . ?
N19 C29 C39 123.7(6) . . ?
C41 C31 C21 117.8(7) . . ?
C42 C32 C22 118.3(6) . . ?
C43 C33 C23 121.7(8) . . ?
C44 C34 C24 117.7(7) . . ?
C45 C35 C25 118.5(6) . . ?
C46 C36 C26 117.1(6) . . ?
C47 C37 C27 118.1(9) . . ?
C48 C38 C28 117.5(7) . . ?
C49 C39 C29 117.6(6) . . ?
C101 C41 C31 121.2(8) . . ?
C32 C42 C102 122.0(6) . . ?
C33 C43 C103 117.3(8) . . ?
C34 C44 C104 120.3(8) . . ?
C35 C45 C105 119.5(6) . . ?
C36 C46 C106 120.5(6) . . ?
C107 C47 C37 119.7(9) . . ?
C38 C48 C108 120.6(7) . . ?
C39 C49 C109 122.0(7) . . ?
C61 C51 C101 119.2(8) . . ?
C62 C52 C102 118.4(6) . . ?
C63 C53 C103 119.5(8) . . ?
C64 C54 C104 119.0(7) . . ?
C65 C55 C105 119.4(7) . . ?
C66 C56 C106 121.3(6) . . ?
C107 C57 C67 114.7(9) . . ?
C68 C58 C108 119.6(7) . . ?
C69 C59 C109 119.4(7) . . ?
C51 C61 C71 122.5(8) . . ?
C52 C62 C72 122.8(6) . . ?
C53 C63 C73 121.1(7) . . ?
C54 C64 C74 121.2(6) . . ?
C55 C65 C75 122.3(6) . . ?
C56 C66 C76 121.2(6) . . ?
C77 C67 C57 126.8(11) . . ?
C58 C68 C78 122.4(7) . . ?
C59 C69 C79 123.2(7) . . ?
C81 C71 C61 121.1(7) . . ?
C62 C72 C82 121.4(5) . . ?
C83 C73 C63 120.4(6) . . ?
C84 C74 C64 121.7(6) . . ?
C65 C75 C85 121.8(6) . . ?
C86 C76 C66 120.6(6) . . ?
C67 C77 C87 117.2(11) . . ?
C88 C78 C68 120.8(6) . . ?
C89 C79 C69 120.2(6) . . ?
O1 C81 C71 124.9(7) . . ?
O1 C81 C91 119.2(6) . . ?
C71 C81 C91 115.9(6) . . ?
O2 C82 C72 124.4(5) . . ?
O2 C82 C92 118.5(5) . . ?
C72 C82 C92 117.0(5) . . ?
O3 C83 C73 124.1(6) . . ?
O3 C83 C93 117.2(6) . . ?
C73 C83 C93 118.6(6) . . ?
C74 C84 O4 123.8(6) . . ?
C74 C84 C94 117.4(6) . . ?
O4 C84 C94 118.8(5) . . ?
O5 C85 C75 125.4(6) . . ?
O5 C85 C95 118.7(5) . . ?
C75 C85 C95 115.9(6) . . ?
O6 C86 C76 124.2(5) . . ?
O6 C86 C96 117.3(5) . . ?
C76 C86 C96 118.5(5) . . ?
O7 C87 C97 122.0(8) . . ?
O7 C87 C77 120.1(9) . . ?
C97 C87 C77 117.9(9) . . ?
O8 C88 C78 123.6(6) . . ?
O8 C88 C98 119.1(5) . . ?
C78 C88 C98 117.3(5) . . ?
O9 C89 C79 123.5(6) . . ?
O9 C89 C99 119.9(5) . . ?
C79 C89 C99 116.6(6) . . ?
N12 C92 C82 117.1(5) . . ?
N12 C92 C102 123.0(5) . . ?
C82 C92 C102 119.9(6) . . ?
N11 C91 C101 122.5(7) . . ?
N11 C91 C81 115.0(6) . . ?
C101 C91 C81 122.5(7) . . ?
N13 C93 C103 124.0(6) . . ?
N13 C93 C83 116.5(6) . . ?
C103 C93 C83 119.5(7) . . ?
N14 C94 C104 122.6(6) . . ?
N14 C94 C84 116.8(6) . . ?
C104 C94 C84 120.6(6) . . ?
N15 C95 C105 122.6(6) . . ?
N15 C95 C85 115.3(6) . . ?
C105 C95 C85 122.1(6) . . ?
N16 C96 C106 122.5(5) . . ?
N16 C96 C86 116.8(5) . . ?
C106 C96 C86 120.7(6) . . ?
C87 C97 N17 114.8(6) . . ?
C87 C97 C107 122.7(9) . . ?
N17 C97 C107 122.5(9) . . ?
N18 C98 C88 117.0(5) . . ?
N18 C98 C108 121.7(6) . . ?
C88 C98 C108 121.3(6) . . ?
N19 C99 C109 123.5(6) . . ?
N19 C99 C89 114.7(6) . . ?
C109 C99 C89 121.8(6) . . ?
C41 C101 C91 117.5(7) . . ?
C41 C101 C51 124.1(8) . . ?
C91 C101 C51 118.4(7) . . ?
C52 C102 C42 124.7(6) . . ?
C52 C102 C92 120.1(5) . . ?
C42 C102 C92 115.2(6) . . ?
C53 C103 C93 120.8(7) . . ?
C53 C103 C43 122.1(8) . . ?
C93 C103 C43 117.1(7) . . ?
C94 C104 C54 120.1(7) . . ?
C94 C104 C44 117.9(7) . . ?
C54 C104 C44 122.0(8) . . ?
C95 C105 C45 117.7(6) . . ?
C95 C105 C55 118.3(6) . . ?
C45 C105 C55 123.9(7) . . ?
C46 C106 C56 124.6(6) . . ?
C46 C106 C96 117.7(6) . . ?
C56 C106 C96 117.7(6) . . ?
C47 C107 C57 121.3(10) . . ?
C47 C107 C97 118.1(11) . . ?
C57 C107 C97 120.5(10) . . ?
C58 C108 C48 124.2(7) . . ?
C58 C108 C98 118.4(7) . . ?
C48 C108 C98 117.4(7) . . ?
C49 C109 C99 116.5(7) . . ?
C49 C109 C59 124.8(7) . . ?
C99 C109 C59 118.7(7) . . ?
C21 N11 C91 118.6(6) . . ?
C21 N11 Er1 127.3(5) . . ?
C91 N11 Er1 113.3(4) . . ?
C22 N12 C92 117.5(5) . . ?
C22 N12 Er1 129.1(4) . . ?
C92 N12 Er1 112.6(3) . . ?
C23 N13 C93 118.6(6) . . ?
C23 N13 Er1 125.9(5) . . ?
C93 N13 Er1 115.5(4) . . ?
C24 N14 C94 118.3(6) . . ?
C24 N14 Er1 124.8(5) . . ?
C94 N14 Er1 116.2(4) . . ?
C25 N15 C95 116.1(5) . . ?
C25 N15 Er3 128.5(4) . . ?
C95 N15 Er3 115.2(4) . . ?
C26 N16 C96 116.7(5) . . ?
C26 N16 Er3 127.6(4) . . ?
C96 N16 Er3 114.6(4) . . ?
C27 N17 C97 115.6(7) . . ?
C27 N17 Er2 132.2(6) . . ?
C97 N17 Er2 111.8(4) . . ?
C28 N18 C98 117.2(5) . . ?
C28 N18 Er3 128.1(4) . . ?
C98 N18 Er3 113.9(4) . . ?
C29 N19 C99 116.6(5) . . ?
C29 N19 Er3 127.8(4) . . ?
C99 N19 Er3 115.5(4) . . ?
C81 O1 Er1 120.8(4) . . ?
C82 O2 Er1 118.8(3) . . ?
C82 O2 Er2 138.0(3) . . ?
Er1 O2 Er2 93.58(12) . . ?
C83 O3 Er1 124.1(4) . . ?
C83 O3 Er2 136.7(4) . . ?
Er1 O3 Er2 97.75(14) . . ?
C84 O4 Er2 129.5(3) . . ?
C84 O4 Er1 119.3(3) . . ?
Er2 O4 Er1 95.76(12) . . ?
C85 O5 Er2 137.4(3) . . ?
C85 O5 Er3 124.1(3) . . ?
Er2 O5 Er3 97.81(13) . . ?
C86 O6 Er3 118.9(3) . . ?
C86 O6 Er2 140.3(3) . . ?
Er3 O6 Er2 95.10(11) . . ?
C87 O7 Er2 124.7(5) . . ?
C88 O8 Er3 119.9(3) . . ?
C88 O8 Er2 134.6(3) . . ?
Er3 O8 Er2 95.82(12) . . ?
C89 O9 Er3 121.2(4) . . ?
O1 Er1 O2 137.36(13) . . ?
O1 Er1 O3 141.26(13) . . ?
O2 Er1 O3 74.12(12) . . ?
O1 Er1 O4 132.41(13) . . ?
O2 Er1 O4 65.29(11) . . ?
O3 Er1 O4 75.24(12) . . ?
O1 Er1 N14 78.49(15) . . ?
O2 Er1 N14 132.51(14) . . ?
O3 Er1 N14 94.11(14) . . ?
O4 Er1 N14 67.22(14) . . ?
O1 Er1 N11 67.49(15) . . ?
O2 Er1 N11 79.31(15) . . ?
O3 Er1 N11 151.15(15) . . ?
O4 Er1 N11 83.65(13) . . ?
N14 Er1 N11 95.61(16) . . ?
O1 Er1 N12 85.71(14) . . ?
O2 Er1 N12 67.84(13) . . ?
O3 Er1 N12 90.13(13) . . ?
O4 Er1 N12 133.07(13) . . ?
N14 Er1 N12 159.56(16) . . ?
N11 Er1 N12 90.14(14) . . ?
O1 Er1 N13 75.02(15) . . ?
O2 Er1 N13 129.18(14) . . ?
O3 Er1 N13 66.28(14) . . ?
O4 Er1 N13 128.26(14) . . ?
N14 Er1 N13 82.05(17) . . ?
N11 Er1 N13 142.07(16) . . ?
N12 Er1 N13 81.39(16) . . ?
O1 Er1 Er2 174.03(10) . . ?
O2 Er1 Er2 45.21(8) . . ?
O3 Er1 Er2 41.33(9) . . ?
O4 Er1 Er2 41.80(8) . . ?
N14 Er1 Er2 96.34(11) . . ?
N11 Er1 Er2 110.44(12) . . ?
N12 Er1 Er2 100.00(10) . . ?
N13 Er1 Er2 107.44(12) . . ?
O7 Er2 O5 142.38(14) . . ?
O7 Er2 O3 72.52(14) . . ?
O5 Er2 O3 144.94(11) . . ?
O7 Er2 O4 82.30(14) . . ?
O5 Er2 O4 106.55(12) . . ?
O3 Er2 O4 75.44(12) . . ?
O7 Er2 O8 86.61(14) . . ?
O5 Er2 O8 71.89(11) . . ?
O3 Er2 O8 118.83(12) . . ?
O4 Er2 O8 158.24(11) . . ?
O7 Er2 O6 123.68(15) . . ?
O5 Er2 O6 73.45(11) . . ?
O3 Er2 O6 82.51(11) . . ?
O4 Er2 O6 138.66(11) . . ?
O8 Er2 O6 62.63(11) . . ?
O7 Er2 O2 134.18(13) . . ?
O5 Er2 O2 79.29(11) . . ?
O3 Er2 O2 70.53(11) . . ?
O4 Er2 O2 62.97(11) . . ?
O8 Er2 O2 135.27(11) . . ?
O6 Er2 O2 76.91(11) . . ?
O7 Er2 N17 66.56(18) . . ?
O5 Er2 N17 77.58(16) . . ?
O3 Er2 N17 136.70(16) . . ?
O4 Er2 N17 85.49(14) . . ?
O8 Er2 N17 72.91(14) . . ?
O6 Er2 N17 132.41(14) . . ?
O2 Er2 N17 133.01(16) . . ?
O7 Er2 Er1 92.99(11) . . ?
O5 Er2 Er1 118.53(8) . . ?
O3 Er2 Er1 40.92(9) . . ?
O4 Er2 Er1 42.44(8) . . ?
O8 Er2 Er1 157.63(8) . . ?
O6 Er2 Er1 99.88(8) . . ?
O2 Er2 Er1 41.21(7) . . ?
N17 Er2 Er1 127.18(12) . . ?
O7 Er2 Er3 127.64(11) . . ?
O5 Er2 Er3 41.11(8) . . ?
O3 Er2 Er3 123.84(9) . . ?
O4 Er2 Er3 146.44(8) . . ?
O8 Er2 Er3 41.07(8) . . ?
O6 Er2 Er3 41.59(7) . . ?
O2 Er2 Er3 95.61(8) . . ?
N17 Er2 Er3 93.05(12) . . ?
Er1 Er2 Er3 133.483(10) . . ?
O9 Er3 O8 134.50(12) . . ?
O9 Er3 O5 142.31(13) . . ?
O8 Er3 O5 73.55(12) . . ?
O9 Er3 O6 134.76(12) . . ?
O8 Er3 O6 65.21(11) . . ?
O5 Er3 O6 74.88(12) . . ?
O9 Er3 N19 68.62(15) . . ?
O8 Er3 N19 78.63(14) . . ?
O5 Er3 N19 148.87(15) . . ?
O6 Er3 N19 81.03(14) . . ?
O9 Er3 N16 79.13(13) . . ?
O8 Er3 N16 132.09(14) . . ?
O5 Er3 N16 99.37(13) . . ?
O6 Er3 N16 67.22(13) . . ?
N19 Er3 N16 88.94(14) . . ?
O9 Er3 N18 78.54(14) . . ?
O8 Er3 N18 67.98(14) . . ?
O5 Er3 N18 96.56(13) . . ?
O6 Er3 N18 132.94(14) . . ?
N19 Er3 N18 85.55(15) . . ?
N16 Er3 N18 157.49(15) . . ?
O9 Er3 N15 75.94(15) . . ?
O8 Er3 N15 129.87(13) . . ?
O5 Er3 N15 66.48(14) . . ?
O6 Er3 N15 126.99(13) . . ?
N19 Er3 N15 144.57(16) . . ?
N16 Er3 N15 84.44(14) . . ?
N18 Er3 N15 87.47(15) . . ?
O9 Er3 Er2 176.59(9) . . ?
O8 Er3 Er2 43.10(8) . . ?
O5 Er3 Er2 41.08(9) . . ?
O6 Er3 Er2 43.31(8) . . ?
N19 Er3 Er2 107.97(12) . . ?
N16 Er3 Er2 101.21(10) . . ?
N18 Er3 Er2 101.25(11) . . ?
N15 Er3 Er2 107.47(11) . . ?

loop_
_geom_bond_atom_site_label_1
_geom_bond_atom_site_label_2
_geom_bond_distance
_geom_bond_site_symmetry_2
_geom_bond_publ_flag
C21 N11 1.307(7) . ?
C21 C31 1.425(8) . ?
C22 N12 1.339(6) . ?
C22 C32 1.386(7) . ?
C23 N13 1.320(7) . ?
C23 C33 1.392(9) . ?
C24 N14 1.320(7) . ?
C24 C34 1.415(9) . ?
C25 N15 1.308(6) . ?
C25 C35 1.396(7) . ?
C26 N16 1.327(6) . ?
C26 C36 1.399(7) . ?
C27 N17 1.259(8) . ?
C27 C37 1.452(8) . ?
C28 N18 1.317(6) . ?
C28 C38 1.392(8) . ?
C29 N19 1.334(6) . ?
C29 C39 1.418(7) . ?
C31 C41 1.373(9) . ?
C32 C42 1.354(8) . ?
C33 C43 1.381(10) . ?
C34 C44 1.384(9) . ?
C35 C45 1.355(7) . ?
C36 C46 1.369(8) . ?
C37 C47 1.394(10) . ?
C38 C48 1.373(8) . ?
C39 C49 1.348(8) . ?
C41 C101 1.366(9) . ?
C42 C102 1.412(7) . ?
C43 C103 1.424(9) . ?
C44 C104 1.395(9) . ?
C45 C105 1.412(7) . ?
C46 C106 1.379(7) . ?
C47 C107 1.343(11) . ?
C48 C108 1.401(9) . ?
C49 C109 1.392(8) . ?
C51 C61 1.332(8) . ?
C51 C101 1.428(9) . ?
C52 C62 1.354(7) . ?
C52 C102 1.401(7) . ?
C53 C63 1.363(9) . ?
C53 C103 1.385(9) . ?
C54 C64 1.344(8) . ?
C54 C104 1.394(9) . ?
C55 C65 1.356(8) . ?
C55 C105 1.425(8) . ?
C56 C66 1.352(7) . ?
C56 C106 1.409(8) . ?
C57 C107 1.359(11) . ?
C57 C67 1.469(11) . ?
C58 C68 1.345(8) . ?
C58 C108 1.397(8) . ?
C59 C69 1.346(8) . ?
C59 C109 1.411(8) . ?
C61 C71 1.412(8) . ?
C62 C72 1.383(6) . ?
C63 C73 1.414(8) . ?
C64 C74 1.394(7) . ?
C65 C75 1.386(7) . ?
C66 C76 1.421(7) . ?
C67 C77 1.332(10) . ?
C68 C78 1.394(7) . ?
C69 C79 1.399(7) . ?
C71 C81 1.390(7) . ?
C72 C82 1.390(7) . ?
C73 C83 1.367(7) . ?
C74 C84 1.358(7) . ?
C75 C85 1.394(7) . ?
C76 C86 1.369(7) . ?
C77 C87 1.471(10) . ?
C78 C88 1.385(7) . ?
C79 C89 1.396(7) . ?
C81 O1 1.301(6) . ?
C81 C91 1.428(8) . ?
C82 O2 1.340(5) . ?
C82 C92 1.425(6) . ?
C83 O3 1.313(6) . ?
C83 C93 1.433(8) . ?
C84 O4 1.365(6) . ?
C84 C94 1.411(7) . ?
C85 O5 1.298(6) . ?
C85 C95 1.442(7) . ?
C86 O6 1.329(5) . ?
C86 C96 1.439(7) . ?
C87 O7 1.257(8) . ?
C87 C97 1.363(9) . ?
C88 O8 1.330(5) . ?
C88 C98 1.402(7) . ?
C89 O9 1.314(6) . ?
C89 C99 1.442(7) . ?
C92 N12 1.365(6) . ?
C92 C102 1.426(7) . ?
C91 N11 1.369(6) . ?
C91 C101 1.398(8) . ?
C93 N13 1.354(7) . ?
C93 C103 1.395(8) . ?
C94 N14 1.370(7) . ?
C94 C104 1.388(8) . ?
C95 N15 1.386(6) . ?
C95 C105 1.403(7) . ?
C96 N16 1.343(6) . ?
C96 C106 1.429(7) . ?
C97 N17 1.415(8) . ?
C97 C107 1.460(9) . ?
C98 N18 1.376(6) . ?
C98 C108 1.429(7) . ?
C99 N19 1.370(6) . ?
C99 C109 1.403(7) . ?
N11 Er1 2.489(5) . ?
N12 Er1 2.507(4) . ?
N13 Er1 2.510(5) . ?
N14 Er1 2.486(5) . ?
N15 Er3 2.523(5) . ?
N16 Er3 2.461(4) . ?
N17 Er2 2.533(5) . ?
N18 Er3 2.473(4) . ?
N19 Er3 2.456(5) . ?
O1 Er1 2.262(4) . ?
O2 Er1 2.302(3) . ?
O2 Er2 2.480(3) . ?
O3 Er1 2.306(4) . ?
O3 Er2 2.325(3) . ?
O4 Er2 2.337(3) . ?
O4 Er1 2.365(3) . ?
O5 Er2 2.318(3) . ?
O5 Er3 2.320(3) . ?
O6 Er3 2.329(3) . ?
O6 Er2 2.407(3) . ?
O7 Er2 2.243(5) . ?
O8 Er3 2.308(3) . ?
O8 Er2 2.401(3) . ?
O9 Er3 2.276(3) . ?
Er1 Er2 3.4878(4) . ?
Er2 Er3 3.4952(4) . ?
